data_4301164
loop_
_publ_author_name
'Marco W. Bouwkamp'
'Auke Meetsma'

_publ_contact_author_address
;
  Crystal Structure Center, Chemical Physics,
  Zernike Institute for Advanced Materials,
  University of Groningen,
  Nijenborgh 4,
  NL-9747 AG Groningen, The Netherlands.
;
_publ_contact_author_email A.Meetsma@rug.nl
_publ_contact_author_fax '+31 50 3634441'
_publ_contact_author_name
;
  Drs. A. Meetsma
;
_publ_contact_author_phone '+31 50 3634368'
_publ_section_title
;
Pentaarylfullerenes as Noncoordinating Cyclopentadienyl Anions
;
_journal_name_full 'Inorganic Chemistry'
_journal_page_first 8
_journal_page_last 9
_journal_paper_doi 10.1021/ic802034m
_journal_volume 48
_journal_year 2009
_chemical_absolute_configuration ad
_chemical_compound_source 'see text'
_chemical_formula_moiety 'C14 H34 N3 O2 Zr, C24 H20 B'
_chemical_formula_sum 'C38 H54 B N3 O2 Zr'
_chemical_formula_weight 686.90
_chemical_name_systematic ?
_space_group_IT_number 95
_symmetry_cell_setting tetragonal
_symmetry_Int_Tables_number 95
_symmetry_space_group_name_Hall 'P 4cw 2c'
_symmetry_space_group_name_H-M 'P 43 2 2'
_atom_sites_solution_hydrogens geom
_atom_sites_solution_primary heavy
_atom_sites_solution_secondary direct
_audit_creation_date '2008-08-11  11:06:42'
_audit_creation_method
;
 PLATON <TABLE ACC> option    (version ::  80708)
 SHELXL97-2 & Manual Editing 
;
_audit_update_record
;
?

2008-09-24 # Formatted by publCIF
;
_cell_angle_alpha 90
_cell_angle_beta 90
_cell_angle_gamma 90
_cell_formula_units_Z 4
_cell_length_a 9.2409(11)
_cell_length_b 9.2409(11)
_cell_length_c 42.481(9)
_cell_measurement_reflns_used 3254
_cell_measurement_temperature 100(1)
_cell_measurement_theta_max 21.60
_cell_measurement_theta_min 2.63
_cell_volume 3627.6(10)
_computing_cell_refinement 'SAINT-Plus (Bruker, 2007)'
_computing_data_collection 'SMART (Bruker, 2007)'
_computing_data_reduction 'SAINT-Plus (Bruker, 2007)'
_computing_molecular_graphics
;
 PLATON (Spek, 2003)
 PLUTO (Meetsma, 2008) 
;
_computing_publication_material 'PLATON (Spek, 2003)'
_computing_structure_refinement 'SHELXL-97 (Sheldrick, 2008)'
_computing_structure_solution
;
 DIRDIF-08 (Beurskens et al., 2008)
;
_diffrn_ambient_temperature 100(1)
_diffrn_detector_area_resol_mean 66.06
_diffrn_measured_fraction_theta_full 0.998
_diffrn_measured_fraction_theta_max 0.999
_diffrn_measurement_device_type
;
  Bruker Smart Apex; CCD area detector 
;
_diffrn_measurement_method '\f and \w scans'
_diffrn_radiation_detector
;
  CCD area-detector
;
_diffrn_radiation_monochromator 'parallel mounted graphite'
_diffrn_radiation_source 'fine focus sealed Siemens Mo tube '
_diffrn_radiation_type MoK\a
_diffrn_radiation_wavelength 0.71073
_diffrn_reflns_av_R_equivalents 0.0990
_diffrn_reflns_av_sigmaI/netI 0.0564
_diffrn_reflns_limit_h_max 11
_diffrn_reflns_limit_h_min -10
_diffrn_reflns_limit_k_max 11
_diffrn_reflns_limit_k_min -10
_diffrn_reflns_limit_l_max 53
_diffrn_reflns_limit_l_min -53
_diffrn_reflns_number 24726
_diffrn_reflns_reduction_process
;
 Intensity data were corrected for Lorentz and polarization
  effects, decay and absorption and reduced to F~o~^2^
  using SAINT-Plus & SADABS (Bruker, 2007).
;
_diffrn_reflns_theta_full 25.00
_diffrn_reflns_theta_max 26.36
_diffrn_reflns_theta_min 2.40
_diffrn_standards_decay_% 0
_diffrn_standards_number 0
_exptl_absorpt_coefficient_mu 0.339
_exptl_absorpt_correction_T_max 0.9441
_exptl_absorpt_correction_T_min 0.8663
_exptl_absorpt_correction_type multi-scan
_exptl_absorpt_process_details '(SADABS, (Bruker, 2007))'
_exptl_crystal_colour colorless
_exptl_crystal_density_diffrn 1.258
_exptl_crystal_density_method 'not measured'
_exptl_crystal_description block
_exptl_crystal_F_000 1456
_exptl_crystal_size_max 0.39
_exptl_crystal_size_mid 0.22
_exptl_crystal_size_min 0.17
_refine_diff_density_max 0.623
_refine_diff_density_min -0.267
_refine_diff_density_rms 0.062
_refine_ls_abs_structure_details
;
  The absolute structure of the molecule actually chosen was
   determined by Flack's x-refinement.

   (Flack & Bernardinelli, 1999, 2000)
;
_refine_ls_abs_structure_Flack 0.01(6)
_refine_ls_extinction_method none
_refine_ls_goodness_of_fit_ref 1.060
_refine_ls_hydrogen_treatment constr
_refine_ls_matrix_type full
_refine_ls_number_parameters 217
_refine_ls_number_reflns 3725
_refine_ls_number_restraints 0
_refine_ls_restrained_S_all 1.060
_refine_ls_R_factor_all 0.0581
_refine_ls_R_factor_gt 0.0472
_refine_ls_shift/su_max 0.000
_refine_ls_shift/su_mean 0.000
_refine_ls_structure_factor_coef Fsqd
_refine_ls_weighting_details 'calc w=1/[\s^2^(Fo^2^)+(0.0437P)^2^+0.5134P] where P=(Fo^2^+2Fc^2^)/3'
_refine_ls_weighting_scheme calc
_refine_ls_wR_factor_gt 0.0945
_refine_ls_wR_factor_ref 0.0991
_reflns_number_gt 3257
_reflns_number_total 3725
_reflns_threshold_expression I>2\s(I)
_cod_data_source_file ic802034m_si_002_5.cif
_cod_data_source_block global
_cod_database_code 4301164
_vrn_publ_code_number_frames 1800
_vrn_publ_code_frame_time_sec 10.0
_vrn_publ_code_meas_time_hour 7.8

loop_
_symmetry_equiv_pos_site_id
_symmetry_equiv_pos_as_xyz
1 x,y,z
2 -y,x,3/4+z
3 -x,-y,1/2+z
4 y,-x,1/4+z
5 x,-y,1/2-z
6 y,x,1/4-z
7 -x,y,-z
8 -y,-x,3/4-z

loop_
_atom_site_aniso_label
_atom_site_aniso_U_11
_atom_site_aniso_U_22
_atom_site_aniso_U_33
_atom_site_aniso_U_23
_atom_site_aniso_U_13
_atom_site_aniso_U_12
Zr1 0.0293(3) 0.0231(2) 0.0314(2) 0.0000 -0.0078(2) 0.0000
O11 0.0398(13) 0.0309(13) 0.0326(12) 0.0009(10) -0.0096(10) -0.0054(11)
N11 0.028(2) 0.0323(19) 0.0288(18) 0.0000 -0.0030(18) 0.0000
N12 0.0426(19) 0.0338(17) 0.0346(15) -0.0063(13) -0.0054(14) 0.0056(13)
C11 0.051(3) 0.047(2) 0.049(3) -0.0079(19) -0.010(2) 0.0125(19)
C12 0.083(3) 0.039(2) 0.053(3) -0.014(2) 0.023(2) -0.009(2)
C13 0.042(3) 0.060(3) 0.095(4) -0.032(3) -0.019(3) 0.009(2)
C14 0.115(4) 0.108(4) 0.033(2) 0.029(2) -0.022(2) -0.078(3)
C15 0.059(2) 0.055(3) 0.0274(18) 0.0070(19) -0.0033(16) -0.015(2)
C16 0.102(4) 0.082(4) 0.043(2) 0.022(2) -0.032(3) -0.058(3)
C17A 0.040(5) 0.044(5) 0.024(4) 0.002(3) -0.001(3) -0.025(4)
C17B 0.059(6) 0.037(5) 0.039(5) 0.006(4) -0.014(4) -0.004(4)
C21 0.0285(18) 0.0203(17) 0.0208(16) 0.0006(13) 0.0030(13) -0.0015(14)
C22 0.0301(19) 0.0306(19) 0.0214(15) -0.0007(14) -0.0015(14) -0.0007(15)
C23 0.0320(18) 0.032(2) 0.0298(16) -0.0023(15) 0.0056(14) 0.0017(15)
C24 0.0269(19) 0.037(2) 0.0299(18) 0.0075(16) 0.0061(15) 0.0059(16)
C25 0.0250(19) 0.044(2) 0.0279(18) 0.0029(16) -0.0030(14) -0.0035(16)
C26 0.033(2) 0.0350(17) 0.0235(15) -0.0042(13) 0.0034(15) 0.0015(16)
C27 0.0320(19) 0.0220(17) 0.0183(14) -0.0045(12) -0.0033(13) 0.0027(12)
C28 0.0304(17) 0.034(2) 0.0259(16) -0.0004(14) -0.0026(14) -0.0063(15)
C29 0.049(2) 0.040(2) 0.0257(17) 0.0101(16) -0.0085(15) -0.0051(18)
C210 0.053(2) 0.0317(18) 0.0218(15) -0.0006(13) 0.0065(15) -0.0056(15)
C211 0.0320(16) 0.0314(18) 0.0318(15) -0.0051(15) 0.0094(12) -0.0024(13)
C212 0.0300(18) 0.0277(15) 0.0238(14) -0.0029(11) 0.0012(13) 0.0051(14)
B2 0.0263(17) 0.0263(17) 0.020(2) 0.0009(15) -0.0009(15) 0.001(2)

loop_
_atom_site_label
_atom_site_type_symbol
_atom_site_thermal_displace_type
_atom_site_fract_x
_atom_site_fract_y
_atom_site_fract_z
_atom_site_occupancy
_atom_site_U_iso_or_equiv
_atom_site_calc_flag
_atom_site_refinement_flags
Zr1 Zr Uani 0.00000 0.02750(4) 0.00000 1.000 0.0279(1) . .
O11 O Uani 0.1363(2) 0.0309(2) 0.04420(5) 1.000 0.0344(7) . .
N11 N Uani 0.00000 -0.1890(4) 0.00000 1.000 0.0297(11) . .
N12 N Uani -0.1647(3) 0.1402(3) 0.02061(6) 1.000 0.0370(10) . .
C11 C Uani 0.1261(4) -0.2791(4) -0.00707(9) 1.000 0.0490(16) . .
C12 C Uani -0.1413(5) 0.2876(4) 0.03132(10) 1.000 0.0583(16) . .
C13 C Uani -0.3152(4) 0.0987(5) 0.02394(11) 1.000 0.0657(19) . .
C14 C Uani 0.1249(6) -0.0674(6) 0.07000(9) 1.000 0.085(2) . .
C15 C Uani 0.2241(4) -0.0146(4) 0.09574(8) 1.000 0.0471(13) . .
C16 C Uani 0.2814(6) 0.1279(5) 0.08349(9) 1.000 0.076(2) . .
C17A C Uani 0.2675(9) 0.1265(9) 0.05009(16) 0.500 0.036(3) . .
C17B C Uani 0.1829(10) 0.1628(9) 0.06021(19) 0.500 0.045(3) . .
C21 C Uani 0.8647(3) 0.6645(3) 0.11698(7) 1.000 0.0232(10) . .
C22 C Uani 0.9154(3) 0.5774(4) 0.09206(7) 1.000 0.0274(10) . .
C23 C Uani 1.0604(4) 0.5476(4) 0.08726(7) 1.000 0.0313(10) . .
C24 C Uani 1.1644(4) 0.6023(4) 0.10715(7) 1.000 0.0313(11) . .
C25 C Uani 1.1202(3) 0.6896(4) 0.13205(7) 1.000 0.0323(11) . .
C26 C Uani 0.9744(4) 0.7197(3) 0.13646(7) 1.000 0.0305(10) . .
C27 C Uani 0.6445(3) 0.5949(3) 0.15601(6) 1.000 0.0241(10) . .
C28 C Uani 0.7414(3) 0.5386(4) 0.17833(7) 1.000 0.0301(10) . .
C29 C Uani 0.6956(4) 0.4638(4) 0.20495(7) 1.000 0.0382(11) . .
C210 C Uani 0.5508(4) 0.4414(3) 0.21052(7) 1.000 0.0355(10) . .
C211 C Uani 0.4511(3) 0.4936(3) 0.18892(7) 1.000 0.0317(9) . .
C212 C Uani 0.4981(3) 0.5674(3) 0.16230(6) 1.000 0.0272(9) . .
B2 B Uani 0.6925(4) 0.6925(4) 0.12500 1.000 0.0242(10) . .
H161' H Uiso 0.38418 0.13993 0.08952 1.000 0.0908 . .
H171' H Uiso 0.25139 0.22541 0.04184 0.500 0.0429 . .
H172' H Uiso 0.09814 0.21199 0.06963 0.500 0.0543 . .
H11 H Uiso 0.15104 -0.33707 0.01146 1.000 0.0735 . .
H11' H Uiso 0.20818 -0.21701 -0.01268 1.000 0.0735 . .
H11" H Uiso 0.10359 -0.34341 -0.02474 1.000 0.0735 . .
H12 H Uiso -0.20199 0.35375 0.01904 1.000 0.0877 . .
H12' H Uiso -0.03926 0.31343 0.02848 1.000 0.0877 . .
H12" H Uiso -0.16681 0.29503 0.05365 1.000 0.0877 . .
H13 H Uiso -0.34264 0.10240 0.04621 1.000 0.0987 . .
H13' H Uiso -0.32858 0.00011 0.01596 1.000 0.0987 . .
H13" H Uiso -0.37609 0.16559 0.01189 1.000 0.0987 . .
H14 H Uiso 0.15340 -0.16597 0.06329 1.000 0.1024 . .
H14' H Uiso 0.02381 -0.07092 0.07771 1.000 0.1024 . .
H15 H Uiso 0.30402 -0.08401 0.09938 1.000 0.0564 . .
H15' H Uiso 0.17040 -0.00071 0.11568 1.000 0.0564 . .
H161 H Uiso 0.22530 0.20920 0.09251 1.000 0.0908 . .
H171 H Uiso 0.35509 0.08541 0.04008 0.500 0.0429 . .
H172 H Uiso 0.22804 0.22962 0.04488 0.500 0.0543 . .
H22 H Uiso 0.84676 0.53721 0.07790 1.000 0.0328 . .
H23 H Uiso 1.08857 0.48859 0.07000 1.000 0.0374 . .
H24 H Uiso 1.26395 0.58107 0.10396 1.000 0.0375 . .
H25 H Uiso 1.19007 0.72873 0.14609 1.000 0.0386 . .
H26 H Uiso 0.94754 0.78065 0.15349 1.000 0.0364 . .
H28 H Uiso 0.84226 0.55220 0.17514 1.000 0.0362 . .
H29 H Uiso 0.76515 0.42787 0.21944 1.000 0.0460 . .
H210 H Uiso 0.51968 0.39104 0.22880 1.000 0.0427 . .
H211 H Uiso 0.35053 0.47894 0.19233 1.000 0.0381 . .
H212 H Uiso 0.42777 0.60086 0.14770 1.000 0.0326 . .

loop_
_atom_type_symbol
_atom_type_description
_atom_type_scat_dispersion_real
_atom_type_scat_dispersion_imag
_atom_type_scat_source
Zr Zr -2.9673 0.5597 'International Tables Vol C Tables 4.2.6.8 and 6.1.1.4'
O O 0.0106 0.0060 'International Tables Vol C Tables 4.2.6.8 and 6.1.1.4'
N N 0.0061 0.0033 'International Tables Vol C Tables 4.2.6.8 and 6.1.1.4'
B B 0.0013 0.0007 'International Tables Vol C Tables 4.2.6.8 and 6.1.1.4'
H H 0.0000 0.0000 'International Tables Vol C Tables 4.2.6.8 and 6.1.1.4'
C C 0.0033 0.0016 'International Tables Vol C Tables 4.2.6.8 and 6.1.1.4'

loop_
_geom_angle_atom_site_label_1
_geom_angle_atom_site_label_2
_geom_angle_atom_site_label_3
_geom_angle
_geom_angle_site_symmetry_1
_geom_angle_site_symmetry_2
_geom_angle_site_symmetry_3
_geom_angle_publ_flag
O11 Zr1 N11 90.80(5) . . . yes
O11 Zr1 N12 92.98(9) . . . yes
O11 Zr1 O11 178.41(7) . . 7_555 yes
O11 Zr1 N12 86.20(9) . . 7_555 yes
N11 Zr1 N12 120.67(8) . . . yes
O11 Zr1 N11 90.80(5) 7_555 . . yes
N11 Zr1 N12 120.67(8) . . 7_555 yes
O11 Zr1 N12 86.20(9) 7_555 . . yes
N12 Zr1 N12 118.65(11) . . 7_555 yes
O11 Zr1 N12 92.98(9) 7_555 . 7_555 yes
Zr1 O11 C14 126.0(2) . . . yes
Zr1 O11 C17A 126.1(3) . . . yes
Zr1 O11 C17B 124.2(3) . . . yes
C14 O11 C17A 107.6(4) . . . yes
C14 O11 C17B 101.3(4) . . . yes
C17A O11 C17B 37.2(5) . . . yes
Zr1 N11 C11 124.68(19) . . . yes
Zr1 N11 C11 124.68(19) . . 7_555 yes
C11 N11 C11 110.6(3) . . 7_555 yes
Zr1 N12 C12 120.1(2) . . . yes
Zr1 N12 C13 128.5(2) . . . yes
C12 N12 C13 111.1(3) . . . yes
O11 C14 C15 107.8(4) . . . yes
C14 C15 C16 104.2(3) . . . no
C15 C16 C17A 107.7(5) . . . no
C15 C16 C17B 102.6(5) . . . no
C17A C16 C17B 39.7(5) . . . no
O11 C17A C16 104.0(5) . . . yes
O11 C17A C17B 68.0(7) . . . yes
C16 C17A C17B 67.8(7) . . . no
O11 C17B C16 109.4(6) . . . yes
O11 C17B C17A 74.8(7) . . . yes
C16 C17B C17A 72.6(7) . . . no
N11 C11 H11 109.00 . . . no
N11 C11 H11' 109.00 . . . no
N11 C11 H11" 109.00 . . . no
H11 C11 H11' 109.00 . . . no
H11 C11 H11" 110.00 . . . no
H11' C11 H11" 109.00 . . . no
N12 C12 H12 109.00 . . . no
N12 C12 H12' 109.00 . . . no
N12 C12 H12" 109.00 . . . no
H12 C12 H12' 109.00 . . . no
H12 C12 H12" 110.00 . . . no
H12' C12 H12" 109.00 . . . no
N12 C13 H13 109.00 . . . no
N12 C13 H13' 109.00 . . . no
N12 C13 H13" 109.00 . . . no
H13 C13 H13' 109.00 . . . no
H13 C13 H13" 109.00 . . . no
H13' C13 H13" 109.00 . . . no
O11 C14 H14 110.00 . . . no
O11 C14 H14' 110.00 . . . no
C15 C14 H14 110.00 . . . no
C15 C14 H14' 110.00 . . . no
H14 C14 H14' 108.00 . . . no
C14 C15 H15 111.00 . . . no
C14 C15 H15' 111.00 . . . no
C16 C15 H15 111.00 . . . no
C16 C15 H15' 111.00 . . . no
H15 C15 H15' 109.00 . . . no
C15 C16 H161' 110.00 . . . no
C15 C16 H161 110.00 . . . no
C17A C16 H161' 110.00 . . . no
C17A C16 H161 110.00 . . . no
C17B C16 H161' 142.00 . . . no
C17B C16 H161 76.00 . . . no
H161' C16 H161 108.00 . . . no
O11 C17A H171' 111.00 . . . no
O11 C17A H171 111.00 . . . no
O11 C17A H172 103.00 . . . no
C16 C17A H171' 111.00 . . . no
C16 C17A H171 111.00 . . . no
C16 C17A H172 104.00 . . . no
C17B C17A H171' 73.00 . . . no
C17B C17A H171 178.00 . . . no
C17B C17A H172 59.00 . . . no
H171' C17A H171 109.00 . . . no
H171' C17A H172 14.00 . . . no
H171 C17A H172 123.00 . . . no
O11 C17B H171' 105.00 . . . no
O11 C17B H172' 110.00 . . . no
O11 C17B H172 110.00 . . . no
C16 C17B H171' 104.00 . . . no
C16 C17B H172' 110.00 . . . no
C16 C17B H172 110.00 . . . no
C17A C17B H171' 55.00 . . . no
C17A C17B H172' 173.00 . . . no
C17A C17B H172 65.00 . . . no
H171' C17B H172' 118.00 . . . no
H171' C17B H172 10.00 . . . no
H172' C17B H172 108.00 . . . no
C22 C21 C26 114.2(3) . . . no
C22 C21 B2 124.5(2) . . . yes
C26 C21 B2 121.2(2) . . . yes
C21 C22 C23 123.1(3) . . . no
C22 C23 C24 120.9(3) . . . no
C23 C24 C25 118.3(3) . . . no
C24 C25 C26 120.2(3) . . . no
C21 C26 C25 123.2(3) . . . no
C28 C27 C212 114.8(2) . . . no
C28 C27 B2 124.6(3) . . . yes
C212 C27 B2 120.6(2) . . . yes
C27 C28 C29 122.6(3) . . . no
C28 C29 C210 120.7(3) . . . no
C23 C22 H22 118.00 . . . no
C21 C22 H22 118.00 . . . no
C22 C23 H23 120.00 . . . no
C24 C23 H23 120.00 . . . no
C25 C24 H24 121.00 . . . no
C23 C24 H24 121.00 . . . no
C26 C25 H25 120.00 . . . no
C24 C25 H25 120.00 . . . no
C21 C26 H26 118.00 . . . no
C25 C26 H26 118.00 . . . no
C27 C28 H28 119.00 . . . no
C29 C28 H28 119.00 . . . no
C210 C29 H29 120.00 . . . no
C28 C29 H29 120.00 . . . no
C29 C210 C211 118.7(3) . . . no
C210 C211 C212 120.1(3) . . . no
C27 C212 C211 123.1(2) . . . no
C29 C210 H210 121.00 . . . no
C211 C210 H210 121.00 . . . no
C212 C211 H211 120.00 . . . no
C210 C211 H211 120.00 . . . no
C27 C212 H212 118.00 . . . no
C211 C212 H212 118.00 . . . no
C27 B2 C27 109.9(2) . . 6_555 yes
C21 B2 C27 109.7(2) 6_555 . 6_555 yes
C21 B2 C27 109.7(2) . . . yes
C21 B2 C21 110.2(3) . . 6_555 yes
C21 B2 C27 108.62(18) . . 6_555 yes
C21 B2 C27 108.62(18) 6_555 . . yes

loop_
_geom_bond_atom_site_label_1
_geom_bond_atom_site_label_2
_geom_bond_distance
_geom_bond_site_symmetry_1
_geom_bond_site_symmetry_2
_geom_bond_publ_flag
Zr1 O11 2.261(2) . . yes
Zr1 N11 2.001(4) . . yes
Zr1 N12 2.042(3) . . yes
Zr1 O11 2.261(2) . 7_555 yes
Zr1 N12 2.042(3) . 7_555 yes
O11 C14 1.427(5) . . yes
O11 C17A 1.521(9) . . yes
O11 C17B 1.461(9) . . yes
N11 C11 1.463(4) . . yes
N11 C11 1.463(4) . 7_555 yes
N12 C12 1.452(5) . . yes
N12 C13 1.450(5) . . yes
C14 C15 1.508(6) . . no
C15 C16 1.512(6) . . no
C16 C17A 1.425(8) . . no
C16 C17B 1.382(10) . . no
C17A C17B 0.953(12) . . no
C11 H11 0.9800 . . no
C11 H11' 0.9800 . . no
C11 H11" 0.9800 . . no
C12 H12 0.9800 . . no
C12 H12' 0.9800 . . no
C12 H12" 0.9800 . . no
C13 H13 0.9800 . . no
C13 H13' 0.9800 . . no
C13 H13" 0.9800 . . no
C14 H14 0.9900 . . no
C14 H14' 0.9900 . . no
C15 H15 0.9900 . . no
C15 H15' 0.9900 . . no
C16 H161' 0.9900 . . no
C16 H161 0.9900 . . no
C17A H171' 0.9900 . . no
C17A H171 0.9900 . . no
C17A H172 1.0400 . . no
C17B H171' 1.1600 . . no
C17B H172' 0.9900 . . no
C17B H172 0.9900 . . no
C21 C22 1.410(4) . . no
C21 C26 1.405(4) . . no
C21 B2 1.648(5) . . yes
C22 C23 1.383(5) . . no
C23 C24 1.376(5) . . no
C24 C25 1.392(5) . . no
C25 C26 1.388(5) . . no
C27 C28 1.404(4) . . no
C27 B2 1.657(3) . . yes
C27 C212 1.402(4) . . no
C28 C29 1.391(5) . . no
C29 C210 1.375(5) . . no
C22 H22 0.9500 . . no
C23 H23 0.9500 . . no
C24 H24 0.9500 . . no
C25 H25 0.9500 . . no
C26 H26 0.9500 . . no
C28 H28 0.9500 . . no
C29 H29 0.9500 . . no
C210 C211 1.387(4) . . no
C211 C212 1.390(4) . . no
C210 H210 0.9500 . . no
C211 H211 0.9500 . . no
C212 H212 0.9500 . . no

loop_
_geom_contact_atom_site_label_1
_geom_contact_atom_site_label_2
_geom_contact_distance
_geom_contact_site_symmetry_1
_geom_contact_site_symmetry_2
_geom_contact_publ_flag
O11 N11 3.040(3) . . no
O11 N12 3.124(3) . . no
O11 N12 2.944(3) . 7_555 no
O11 C13 3.392(5) . 7_555 no
N11 O11 3.040(3) . . no
N11 C14 3.382(5) . . no
N11 O11 3.040(3) . 7_555 no
N11 C14 3.382(5) . 7_555 no
N12 O11 3.124(3) . . no
N12 O11 2.944(3) . 7_555 no
N12 C17A 3.153(7) . 7_555 no
N12 C17B 3.444(8) . 7_555 no
N12 H171' 2.8800 . 7_555 no
C12 C17B 3.437(10) . . no
C13 C17A 3.186(8) . 7_555 no
C14 C25 3.463(6) . 1_445 no
C14 C24 3.456(6) . 1_445 no
C15 C25 3.282(5) . 1_445 no
C17A C13 3.186(8) . 7_555 no
C17B C12 3.437(10) . . no
C22 C212 3.304(4) . 6_555 no
C24 C14 3.456(6) . 1_665 no
C25 C14 3.463(6) . 1_665 no
C25 C15 3.282(5) . 1_665 no
C26 C26 3.468(5) . 6_555 no
C26 C28 3.256(5) . . no
C28 C26 3.256(5) . . no
C12 H172' 2.8300 . . no
C12 H12' 3.0500 . 7_555 no
C12 H22 3.0400 . 1_455 no
C13 H171 2.7500 . 7_555 no
C13 H171' 3.0900 . 7_555 no
C16 H211 2.9600 . 6_555 no
C17A H13' 3.0900 . 7_555 no
C17A H211 2.8600 . 6_555 no
C17A H13" 2.8400 . 7_555 no
C17B H12' 2.8200 . . no
C21 H26 2.8600 . 6_555 no
C21 H28 2.6900 . . no
C22 H11" 2.9600 . 7_665 no
C23 H14 2.9600 . 1_665 no
C24 H212 2.9800 . 1_655 no
C24 H161' 3.0400 . 6_655 no
C24 H14 2.8400 . 1_665 no
C25 H161' 3.0800 . 6_655 no
C25 H212 3.0300 . 1_655 no
C25 H15 3.0300 . 1_665 no
C25 H13 3.0700 . 6_665 no
C25 H15' 2.9800 . 1_665 no
C26 H28 2.5700 . . no
C27 H212 2.7800 . 6_555 no
C27 H22 2.6200 . 6_555 no
C28 H15 2.9500 . 6_655 no
C210 C210 3.525(4) . 5_565 no
C212 C212 3.296(4) . 6_555 no
C212 C22 3.304(4) . 6_555 no
C210 H210 3.0200 . 5_565 no
C211 H24 3.0400 . 6_545 no
C212 H22 2.6400 . 6_555 no
C212 H24 2.9900 . 6_545 no
C212 H212 3.0100 . 6_555 no
H161' H211 2.5300 . 6_555 no
H161' C24 3.0400 . 6_545 no
H161' C25 3.0800 . 6_545 no
H171' C13 3.0900 . 7_555 no
H171' H211 2.4900 . 6_555 no
H171' N12 2.8800 . 7_555 no
H172' H23 2.5600 . 1_455 no
H172' C12 2.8300 . . no
H172' H12' 2.3600 . . no
H11 H11" 2.4200 . 7_555 no
H11' H13' 2.3000 . 7_555 no
H11" C22 2.9600 . 7_645 no
H11" H11 2.4200 . 7_555 no
H11" H22 2.5500 . 7_645 no
H12 H13" 2.3900 . . no
H12' C17B 2.8200 . . no
H12' H172' 2.3600 . . no
H12' C12 3.0500 . 7_555 no
H12' H12' 2.5300 . 7_555 no
H12" H13 2.4300 . . no
H12" H22 2.4700 . 1_455 no
H12" H25 2.5400 . 6_445 no
H13 H12" 2.4300 . . no
H13 C25 3.0700 . 6_445 no
H13' C17A 3.0900 . 7_555 no
H13' H11' 2.3000 . 7_555 no
H13' H171 2.5200 . 7_555 no
H13" H12 2.3900 . . no
H13" C17A 2.8400 . 7_555 no
H13" H13" 2.5000 . 7_455 no
H13" H171 2.3400 . 7_555 no
H14 C23 2.9600 . 1_445 no
H14 C24 2.8400 . 1_445 no
H14' H26 2.3900 . 6_445 no
H15 C25 3.0300 . 1_445 no
H15 C28 2.9500 . 6_545 no
H15' C25 2.9800 . 1_445 no
H15' H15' 2.3700 . 6_555 no
H22 H11" 2.5500 . 7_665 no
H22 H12" 2.4700 . 1_655 no
H22 C27 2.6200 . 6_555 no
H22 C12 3.0400 . 1_655 no
H22 C212 2.6400 . 6_555 no
H23 H172' 2.5600 . 1_655 no
H24 H212 2.4000 . 1_655 no
H24 C211 3.0400 . 6_655 no
H24 C212 2.9900 . 6_655 no
H25 H212 2.5000 . 1_655 no
H25 H12" 2.5400 . 6_665 no
H26 H14' 2.3900 . 6_665 no
H26 C21 2.8600 . 6_555 no
H26 H28 2.5000 . . no
H28 C21 2.6900 . . no
H28 C26 2.5700 . . no
H28 H26 2.5000 . . no
H171 H13" 2.3400 . 7_555 no
H171 C13 2.7500 . 7_555 no
H171 H13' 2.5200 . 7_555 no
H210 C210 3.0200 . 5_565 no
H211 C16 2.9600 . 6_555 no
H211 C17A 2.8600 . 6_555 no
H211 H161' 2.5300 . 6_555 no
H211 H171' 2.4900 . 6_555 no
H212 C24 2.9800 . 1_455 no
H212 C25 3.0300 . 1_455 no
H212 H24 2.4000 . 1_455 no
H212 H25 2.5000 . 1_455 no
H212 C27 2.7800 . 6_555 no
H212 C212 3.0100 . 6_555 no

loop_
_geom_torsion_atom_site_label_1
_geom_torsion_atom_site_label_2
_geom_torsion_atom_site_label_3
_geom_torsion_atom_site_label_4
_geom_torsion
_geom_torsion_site_symmetry_1
_geom_torsion_site_symmetry_2
_geom_torsion_site_symmetry_3
_geom_torsion_site_symmetry_4
_geom_torsion_publ_flag
N11 Zr1 O11 C14 -37.2(3) . . . . no
N11 Zr1 O11 C17A 135.1(4) . . . . no
N11 Zr1 O11 C17B -179.0(4) . . . . no
N12 Zr1 O11 C14 83.6(3) . . . . no
N12 Zr1 O11 C17A -104.1(4) . . . . no
N12 Zr1 O11 C17B -58.2(4) . . . . no
N12 Zr1 O11 C14 -157.9(3) 7_555 . . . no
N12 Zr1 O11 C17A 14.4(4) 7_555 . . . no
N12 Zr1 O11 C17B 60.3(4) 7_555 . . . no
O11 Zr1 N11 C11 -70.60(19) . . . . no
O11 Zr1 N11 C11 109.40(19) . . . 7_555 no
N12 Zr1 N11 C11 -164.5(2) . . . . no
N12 Zr1 N11 C11 15.5(2) . . . 7_555 no
O11 Zr1 N11 C11 109.40(19) 7_555 . . . no
N12 Zr1 N11 C11 15.5(2) 7_555 . . . no
O11 Zr1 N12 C12 63.7(3) . . . . no
O11 Zr1 N12 C13 -122.9(3) . . . . no
N11 Zr1 N12 C12 156.4(2) . . . . no
N11 Zr1 N12 C13 -30.2(3) . . . . no
O11 Zr1 N12 C12 -114.9(3) 7_555 . . . no
O11 Zr1 N12 C13 58.5(3) 7_555 . . . no
N12 Zr1 N12 C12 -23.6(3) 7_555 . . . no
N12 Zr1 N12 C13 149.8(3) 7_555 . . . no
Zr1 O11 C14 C15 -173.5(2) . . . . no
C17A O11 C14 C15 13.0(5) . . . . no
C17B O11 C14 C15 -25.0(5) . . . . no
Zr1 O11 C17A C16 159.6(3) . . . . no
Zr1 O11 C17A C17B 101.0(6) . . . . no
C14 O11 C17A C16 -26.9(6) . . . . no
C14 O11 C17A C17B -85.5(7) . . . . no
C17B O11 C17A C16 58.6(7) . . . . no
Zr1 O11 C17B C16 -171.2(4) . . . . no
Zr1 O11 C17B C17A -106.4(6) . . . . no
C14 O11 C17B C16 39.5(7) . . . . no
C14 O11 C17B C17A 104.3(7) . . . . no
C17A O11 C17B C16 -64.9(7) . . . . no
O11 C14 C15 C16 5.0(5) . . . . no
C14 C15 C16 C17A -22.4(6) . . . . no
C14 C15 C16 C17B 18.5(5) . . . . no
C15 C16 C17A O11 29.9(6) . . . . no
C15 C16 C17A C17B 88.6(8) . . . . no
C17B C16 C17A O11 -58.7(7) . . . . no
C15 C16 C17B O11 -36.2(6) . . . . no
C15 C16 C17B C17A -102.5(7) . . . . no
C17A C16 C17B O11 66.3(7) . . . . no
O11 C17A C17B C16 116.5(5) . . . . no
C16 C17A C17B O11 -116.5(5) . . . . no
C26 C21 C22 C23 0.5(5) . . . . no
B2 C21 C22 C23 -175.3(3) . . . . no
C22 C21 C26 C25 -1.1(4) . . . . no
B2 C21 C26 C25 174.8(3) . . . . no
C22 C21 B2 C27 103.7(3) . . . . no
C22 C21 B2 C21 -136.7(3) . . . 6_555 no
C22 C21 B2 C27 -16.4(4) . . . 6_555 no
C26 C21 B2 C27 -71.7(3) . . . . no
C26 C21 B2 C21 47.9(3) . . . 6_555 no
C26 C21 B2 C27 168.1(3) . . . 6_555 no
C21 C22 C23 C24 0.3(5) . . . . no
C22 C23 C24 C25 -0.6(5) . . . . no
C23 C24 C25 C26 0.1(5) . . . . no
C24 C25 C26 C21 0.8(5) . . . . no
C212 C27 C28 C29 -1.2(5) . . . . no
B2 C27 C28 C29 176.4(3) . . . . no
C28 C27 B2 C21 20.5(4) . . . . no
C28 C27 B2 C21 -100.1(3) . . . 6_555 no
C28 C27 B2 C27 139.8(3) . . . 6_555 no
C212 C27 B2 C21 -162.0(2) . . . . no
C212 C27 B2 C21 77.4(3) . . . 6_555 no
C212 C27 B2 C27 -42.7(4) . . . 6_555 no
C28 C27 C212 C211 1.6(4) . . . . no
B2 C27 C212 C211 -176.1(3) . . . . no
C27 C28 C29 C210 0.1(5) . . . . no
C28 C29 C210 C211 0.6(5) . . . . no
C29 C210 C211 C212 -0.2(4) . . . . no
C210 C211 C212 C27 -1.0(4) . . . . no
